data_2212663
loop_
_publ_author_name
'Ourhriss, Najia'
'Mazoir, Noureddine'
'Daran, Jean-Claude'
'Berraho, Moha'
'Benharref, Ahmed'

_publ_section_title (1<i>S</i>,3<i>R</i>,6<i>S</i>,7<i>R</i>)-3,7-Dichloro-<i>trans</i>-himachalane
_journal_coeditor_code OM2105
_journal_issue 3
_journal_name_full 'Acta Crystallographica Section E'
_journal_page_first o1497
_journal_page_last o1499
_journal_paper_doi 10.1107/S1600536807008409
_journal_volume 63
_journal_year 2007
_chemical_formula_iupac 'C15 H26 Cl2'
_chemical_formula_moiety 'C15 H26 Cl2'
_chemical_formula_sum 'C15 H26 Cl2'
_chemical_formula_weight 277.26
_chemical_name_systematic
;
(1S,3R,6S,7R)-3,7-Dichloro-trans-himachalane
;
_space_group_IT_number 19
_symmetry_cell_setting orthorhombic
_symmetry_space_group_name_Hall 'P 2ac 2ab'
_symmetry_space_group_name_H-M 'P 21 21 21'
_atom_sites_solution_hydrogens geom
_atom_sites_solution_primary direct
_atom_sites_solution_secondary difmap
_audit_creation_method SHELXL-97
_cell_angle_alpha 90.00
_cell_angle_beta 90.00
_cell_angle_gamma 90.00
_cell_formula_units_Z 4
_cell_length_a 6.0259(4)
_cell_length_b 15.6356(9)
_cell_length_c 16.0117(11)
_cell_measurement_reflns_used 5072
_cell_measurement_temperature 180(2)
_cell_measurement_theta_max 32.1
_cell_measurement_theta_min 2.7
_cell_volume 1508.60(17)
_computing_cell_refinement
;
CrysAlis RED (Oxford Diffraction, 2006)
;
_computing_data_collection
;
CrysAlis CCD (Oxford Diffraction, 2006)
;
_computing_data_reduction 'CrysAlis RED'
_computing_molecular_graphics
;
ORTEPIII (Burnett & Johnson, 1996) and ORTEP-3 for Windows (Farrugia,
1997)
;
_computing_publication_material 'WinGX (Farrugia, 1999)'
_computing_structure_refinement 'SHELXL97 (Sheldrick, 1997)'
_computing_structure_solution 'SIR97 (Altomare <i>et al.</i>,  1999)'
_diffrn_ambient_temperature 180(2)
_diffrn_detector_area_resol_mean 8.2632
_diffrn_measured_fraction_theta_full 0.998
_diffrn_measured_fraction_theta_max 0.998
_diffrn_measurement_device_type 'Oxford Diffraction CCD Xcalibur'
_diffrn_measurement_method '\w and \f'
_diffrn_radiation_monochromator graphite
_diffrn_radiation_source 'fine-focus sealed tube'
_diffrn_radiation_type MoK\a
_diffrn_radiation_wavelength 0.71073
_diffrn_reflns_av_R_equivalents 0.0251
_diffrn_reflns_av_sigmaI/netI 0.0296
_diffrn_reflns_limit_h_max 8
_diffrn_reflns_limit_h_min -8
_diffrn_reflns_limit_k_max 23
_diffrn_reflns_limit_k_min -22
_diffrn_reflns_limit_l_max 23
_diffrn_reflns_limit_l_min -21
_diffrn_reflns_number 16088
_diffrn_reflns_theta_full 30.50
_diffrn_reflns_theta_max 32.20
_diffrn_reflns_theta_min 2.90
_diffrn_standards_number 0
_exptl_absorpt_coefficient_mu 0.410
_exptl_absorpt_correction_T_max 1.0
_exptl_absorpt_correction_T_min 0.816
_exptl_absorpt_correction_type multi-scan
_exptl_absorpt_process_details '(CrysAlis RED; Oxford Diffraction, 2006)'
_exptl_crystal_colour colorless
_exptl_crystal_density_diffrn 1.221
_exptl_crystal_density_method 'not measured'
_exptl_crystal_description needle
_exptl_crystal_F_000 600
_exptl_crystal_size_max 0.77
_exptl_crystal_size_mid 0.277
_exptl_crystal_size_min 0.182
_refine_diff_density_max 0.289
_refine_diff_density_min -0.297
_refine_ls_abs_structure_details 'Flack (1983), 1963 Friedel pairs'
_refine_ls_abs_structure_Flack 0.01(5)
_refine_ls_extinction_method none
_refine_ls_goodness_of_fit_ref 1.046
_refine_ls_hydrogen_treatment constr
_refine_ls_matrix_type full
_refine_ls_number_parameters 158
_refine_ls_number_reflns 4601
_refine_ls_number_restraints 0
_refine_ls_restrained_S_all 1.046
_refine_ls_R_factor_all 0.0386
_refine_ls_R_factor_gt 0.0314
_refine_ls_shift/su_max 0.000
_refine_ls_shift/su_mean 0.000
_refine_ls_structure_factor_coef Fsqd
_refine_ls_weighting_details 'calc w=1/[\s^2^(Fo^2^)+(0.0553P)^2^] where P=(Fo^2^+2Fc^2^)/3'
_refine_ls_weighting_scheme calc
_refine_ls_wR_factor_gt 0.0805
_refine_ls_wR_factor_ref 0.0900
_reflns_number_gt 4123
_reflns_number_total 4979
_reflns_threshold_expression I>2\s(I)
_cod_data_source_file om2105.cif
_cod_data_source_block I
_cod_database_code 2212663
_cod_database_fobs_code 2212663

loop_
_symmetry_equiv_pos_as_xyz
'x, y, z'
'-x+1/2, -y, z+1/2'
'x+1/2, -y+1/2, -z'
'-x, y+1/2, -z+1/2'

loop_
_atom_site_type_symbol
_atom_site_label
_atom_site_fract_x
_atom_site_fract_y
_atom_site_fract_z
_atom_site_U_iso_or_equiv
_atom_site_adp_type
_atom_site_calc_flag
_atom_site_refinement_flags
_atom_site_occupancy
C C1 0.4376(2) 0.00470(8) 0.54846(7) 0.0183(2) Uani d . 1
H H1 0.2720 0.0034 0.5448 0.022 Uiso calc R 1
C C2 0.4958(2) 0.05331(8) 0.62985(8) 0.0210(2) Uani d . 1
H H2A 0.4383 0.0199 0.6777 0.025 Uiso calc R 1
H H2B 0.6594 0.0553 0.6352 0.025 Uiso calc R 1
C C3 0.4075(2) 0.14424(8) 0.63694(9) 0.0228(2) Uani d . 1
C C4 0.4732(3) 0.19491(9) 0.56003(9) 0.0263(3) Uani d . 1
H H4A 0.3956 0.2507 0.5609 0.032 Uiso calc R 1
H H4B 0.6348 0.2063 0.5620 0.032 Uiso calc R 1
C C5 0.4186(3) 0.14916(9) 0.47923(9) 0.0267(3) Uani d . 1
H H5A 0.4731 0.1840 0.4319 0.032 Uiso calc R 1
H H5B 0.2553 0.1447 0.4740 0.032 Uiso calc R 1
C C6 0.5201(2) 0.05845(9) 0.47274(8) 0.0208(3) Uani d . 1
H H6 0.6838 0.0655 0.4803 0.025 Uiso calc R 1
C C7 0.4864(3) 0.02318(10) 0.38266(8) 0.0264(3) Uani d . 1
C C8 0.6097(3) -0.06061(10) 0.36414(10) 0.0329(3) Uani d . 1
H H81 0.6152 -0.0670 0.3027 0.039 Uiso calc R 1
H H82 0.7646 -0.0530 0.3834 0.039 Uiso calc R 1
C C9 0.5278(3) -0.14502(11) 0.39947(10) 0.0373(4) Uani d . 1
H H91 0.6563 -0.1844 0.4021 0.045 Uiso calc R 1
H H92 0.4215 -0.1695 0.3589 0.045 Uiso calc R 1
C C10 0.4161(3) -0.14574(9) 0.48528(9) 0.0315(3) Uani d . 1
H H101 0.4121 -0.2058 0.5048 0.038 Uiso calc R 1
H H102 0.2602 -0.1274 0.4774 0.038 Uiso calc R 1
C C11 0.5156(3) -0.09102(9) 0.55648(9) 0.0250(3) Uani d . 1
C C12 0.4811(3) 0.18776(10) 0.71715(10) 0.0340(4) Uani d . 1
H H121 0.4299 0.1543 0.7652 0.051 Uiso calc R 1
H H122 0.4174 0.2454 0.7198 0.051 Uiso calc R 1
H H123 0.6434 0.1916 0.7182 0.051 Uiso calc R 1
C C13 0.5603(3) 0.08826(13) 0.31648(10) 0.0429(4) Uani d . 1
H H131 0.7157 0.1038 0.3261 0.064 Uiso calc R 1
H H132 0.4674 0.1396 0.3204 0.064 Uiso calc R 1
H H133 0.5448 0.0630 0.2608 0.064 Uiso calc R 1
C C14 0.4182(3) -0.12981(9) 0.63686(11) 0.0387(4) Uani d . 1
H H141 0.4430 -0.1918 0.6370 0.058 Uiso calc R 1
H H142 0.2585 -0.1182 0.6392 0.058 Uiso calc R 1
H H143 0.4910 -0.1042 0.6855 0.058 Uiso calc R 1
C C15 0.7694(3) -0.09965(11) 0.56065(11) 0.0362(4) Uani d . 1
H H151 0.8248 -0.0705 0.6107 0.054 Uiso calc R 1
H H152 0.8356 -0.0736 0.5109 0.054 Uiso calc R 1
H H153 0.8097 -0.1603 0.5631 0.054 Uiso calc R 1
Cl Cl3 0.10164(6) 0.13898(2) 0.64072(3) 0.03430(10) Uani d . 1
Cl Cl7 0.18821(6) 0.00626(3) 0.36419(3) 0.03478(10) Uani d . 1

loop_
_atom_site_aniso_label
_atom_site_aniso_U_11
_atom_site_aniso_U_22
_atom_site_aniso_U_33
_atom_site_aniso_U_12
_atom_site_aniso_U_13
_atom_site_aniso_U_23
C1 0.0172(6) 0.0184(5) 0.0193(5) 0.0016(5) -0.0016(4) 0.0001(5)
C2 0.0231(6) 0.0194(5) 0.0206(6) 0.0016(5) -0.0019(6) 0.0000(5)
C3 0.0214(6) 0.0211(5) 0.0260(6) 0.0000(5) 0.0020(6) -0.0011(6)
C4 0.0298(8) 0.0193(6) 0.0297(7) -0.0025(6) 0.0026(6) 0.0016(5)
C5 0.0327(8) 0.0220(6) 0.0252(7) 0.0031(6) 0.0012(6) 0.0073(5)
C6 0.0173(6) 0.0254(6) 0.0197(6) -0.0003(5) -0.0001(5) 0.0026(5)
C7 0.0193(6) 0.0389(8) 0.0211(6) -0.0005(6) 0.0010(5) 0.0018(5)
C8 0.0271(7) 0.0462(8) 0.0254(7) 0.0042(7) 0.0023(7) -0.0084(7)
C9 0.0426(9) 0.0363(8) 0.0328(8) 0.0079(8) -0.0060(7) -0.0125(7)
C10 0.0368(8) 0.0237(7) 0.0341(8) -0.0001(7) -0.0066(6) -0.0053(6)
C11 0.0321(8) 0.0180(6) 0.0248(6) 0.0025(5) -0.0047(6) -0.0018(5)
C12 0.0422(10) 0.0290(8) 0.0309(8) 0.0026(7) -0.0032(7) -0.0092(6)
C13 0.0504(11) 0.0565(11) 0.0217(7) -0.0051(9) 0.0077(7) 0.0087(7)
C14 0.0639(11) 0.0226(6) 0.0298(7) -0.0018(7) -0.0052(9) 0.0081(6)
C15 0.0360(9) 0.0327(8) 0.0399(9) 0.0139(7) -0.0127(7) -0.0083(7)
Cl3 0.02332(16) 0.03535(18) 0.0442(2) 0.00334(14) 0.00712(17) -0.00121(17)
Cl7 0.02419(16) 0.0494(2) 0.03075(17) 0.00076(16) -0.00922(14) -0.00253(18)

loop_
_atom_type_symbol
_atom_type_description
_atom_type_scat_dispersion_real
_atom_type_scat_dispersion_imag
_atom_type_scat_source
C C 0.0033 0.0016 'International Tables Vol C Tables 4.2.6.8 and 6.1.1.4'
H H 0.0000 0.0000 'International Tables Vol C Tables 4.2.6.8 and 6.1.1.4'
Cl Cl 0.1484 0.1585 'International Tables Vol C Tables 4.2.6.8 and 6.1.1.4'

loop_
_geom_angle_atom_site_label_1
_geom_angle_atom_site_label_2
_geom_angle_atom_site_label_3
_geom_angle
C2 C1 C6 108.55(10)
C2 C1 C11 109.29(10)
C6 C1 C11 118.80(11)
C2 C1 H1 106.5
C6 C1 H1 106.5
C11 C1 H1 106.5
C3 C2 C1 116.23(11)
C3 C2 H2A 108.2
C1 C2 H2A 108.2
C3 C2 H2B 108.2
C1 C2 H2B 108.2
H2A C2 H2B 107.4
C4 C3 C12 112.09(11)
C4 C3 C2 109.63(11)
C12 C3 C2 112.29(12)
C4 C3 Cl3 108.09(10)
C12 C3 Cl3 106.47(10)
C2 C3 Cl3 108.05(9)
C5 C4 C3 112.95(12)
C5 C4 H4A 109.0
C3 C4 H4A 109.0
C5 C4 H4B 109.0
C3 C4 H4B 109.0
H4A C4 H4B 107.8
C4 C5 C6 113.84(12)
C4 C5 H5A 108.8
C6 C5 H5A 108.8
C4 C5 H5B 108.8
C6 C5 H5B 108.8
H5A C5 H5B 107.7
C5 C6 C1 108.44(11)
C5 C6 C7 109.58(11)
C1 C6 C7 119.25(11)
C5 C6 H6 106.3
C1 C6 H6 106.3
C7 C6 H6 106.3
C8 C7 C13 106.99(13)
C8 C7 C6 114.72(12)
C13 C7 C6 111.52(13)
C8 C7 Cl7 108.58(10)
C13 C7 Cl7 105.51(11)
C6 C7 Cl7 109.08(10)
C9 C8 C7 120.86(13)
C9 C8 H81 107.1
C7 C8 H81 107.1
C9 C8 H82 107.1
C7 C8 H82 107.1
H81 C8 H82 106.8
C8 C9 C10 118.94(13)
C8 C9 H91 107.6
C10 C9 H91 107.6
C8 C9 H92 107.6
C10 C9 H92 107.6
H91 C9 H92 107.0
C9 C10 C11 119.15(14)
C9 C10 H101 107.5
C11 C10 H101 107.5
C9 C10 H102 107.5
C11 C10 H102 107.5
H101 C10 H102 107.0
C15 C11 C14 107.99(14)
C15 C11 C10 111.68(13)
C14 C11 C10 104.50(12)
C15 C11 C1 112.60(12)
C14 C11 C1 109.21(12)
C10 C11 C1 110.49(11)
C3 C12 H121 109.5
C3 C12 H122 109.5
H121 C12 H122 109.5
C3 C12 H123 109.5
H121 C12 H123 109.5
H122 C12 H123 109.5
C7 C13 H131 109.5
C7 C13 H132 109.5
H131 C13 H132 109.5
C7 C13 H133 109.5
H131 C13 H133 109.5
H132 C13 H133 109.5
C11 C14 H141 109.5
C11 C14 H142 109.5
H141 C14 H142 109.5
C11 C14 H143 109.5
H141 C14 H143 109.5
H142 C14 H143 109.5
C11 C15 H151 109.5
C11 C15 H152 109.5
H151 C15 H152 109.5
C11 C15 H153 109.5
H151 C15 H153 109.5
H152 C15 H153 109.5

loop_
_geom_bond_atom_site_label_1
_geom_bond_atom_site_label_2
_geom_bond_distance
C1 C2 1.5489(17)
C1 C6 1.5566(18)
C1 C11 1.5739(19)
C1 H1 1.0000
C2 C3 1.5224(17)
C2 H2A 0.9900
C2 H2B 0.9900
C3 C4 1.5170(19)
C3 C12 1.520(2)
C3 Cl3 1.8459(14)
C4 C5 1.515(2)
C4 H4A 0.9900
C4 H4B 0.9900
C5 C6 1.5481(19)
C5 H5A 0.9900
C5 H5B 0.9900
C6 C7 1.5573(19)
C6 H6 1.0000
C7 C8 1.535(2)
C7 C13 1.535(2)
C7 Cl7 1.8403(15)
C8 C9 1.518(2)
C8 H81 0.9900
C8 H82 0.9900
C9 C10 1.530(2)
C9 H91 0.9900
C9 H92 0.9900
C10 C11 1.547(2)
C10 H101 0.9900
C10 H102 0.9900
C11 C15 1.537(2)
C11 C14 1.539(2)
C12 H121 0.9800
C12 H122 0.9800
C12 H123 0.9800
C13 H131 0.9800
C13 H132 0.9800
C13 H133 0.9800
C14 H141 0.9800
C14 H142 0.9800
C14 H143 0.9800
C15 H151 0.9800
C15 H152 0.9800
C15 H153 0.9800

loop_
_geom_hbond_atom_site_label_D
_geom_hbond_atom_site_label_H
_geom_hbond_atom_site_label_A
_geom_hbond_site_symmetry_A
_geom_hbond_distance_DH
_geom_hbond_distance_HA
_geom_hbond_distance_DA
_geom_hbond_angle_DHA
C8 H82 Cl7 1_655 0.99 2.73 3.6397(16) 152.4

loop_
_cod_related_entry_id
_cod_related_entry_database
_cod_related_entry_code
1 ChemSpider 21185453
